data_7714445
loop_
_publ_author_name
'Mao, Jia-Xue'
'Chang, Jiarui'
'Zhang, Jie'
'Chen, Xuenian'

_publ_section_title
;
 Structures of nickel chloride and thiolate complexes supported by PCN and
 POCOP pincer ligands and catalytic reactivity of the chloride complexes
;
_journal_name_full 'Dalton Transactions'
_journal_paper_doi 10.1039/D3DT03109H
_journal_year 2023
_chemical_formula_moiety 'C25 H30 N Ni O P S'
_chemical_formula_sum 'C25 H30 N Ni O P S'
_chemical_formula_weight 482.24
_chemical_name_systematic tBu-POCN-Ni-SPh
_space_group_crystal_system orthorhombic
_space_group_IT_number 61
_space_group_name_Hall '-P 2ac 2ab'
_space_group_name_H-M_alt 'P b c a'
_atom_sites_solution_hydrogens geom
_atom_sites_solution_primary iterative
_audit_creation_date 2022-08-23
_audit_creation_method
;
Olex2 1.2
(compiled 2018.05.29 svn.r3508 for OlexSys, GUI svn.r5506)
;
_audit_update_record
;
2023-09-07 deposited with the CCDC.	2023-11-08 downloaded from the CCDC.
;
_cell_angle_alpha 90
_cell_angle_beta 90
_cell_angle_gamma 90
_cell_formula_units_Z 8
_cell_length_a 18.4614(2)
_cell_length_b 12.6536(2)
_cell_length_c 19.6198(2)
_cell_measurement_reflns_used 8202
_cell_measurement_temperature 150.00(10)
_cell_measurement_theta_max 71.5390
_cell_measurement_theta_min 4.5080
_cell_volume 4583.25(10)
_computing_cell_refinement 'CrysAlisPro 1.171.40.53 (Rigaku OD, 2019)'
_computing_data_collection 'CrysAlisPro 1.171.40.53 (Rigaku OD, 2019)'
_computing_data_reduction 'CrysAlisPro 1.171.40.53 (Rigaku OD, 2019)'
_computing_molecular_graphics 'Olex2 (Dolomanov et al., 2009)'
_computing_publication_material 'Olex2 (Dolomanov et al., 2009)'
_computing_structure_refinement 'ShelXL (Sheldrick, 2015)'
_computing_structure_solution 'olex2.solve (Bourhis et al., 2015)'
_diffrn_ambient_environment N~2~
_diffrn_ambient_temperature 150.00(10)
_diffrn_detector 'CCD plate'
_diffrn_detector_area_resol_mean 8.0521
_diffrn_detector_type EosS2
_diffrn_measured_fraction_theta_full 0.997
_diffrn_measured_fraction_theta_max 0.976
_diffrn_measurement_details
;
List of Runs (angles in degrees, time in seconds):

  # Type    Start    End  Width  t~exp~   \w     \q     \k     \f   Frames
#--------------------------------------------------------------------------
  1  \w    -11.00  15.00   1.00    1.00    --  -35.62  91.00  -0.00   26
  2  \w    -59.00 -34.00   1.00    1.00    --  -35.62  91.00  -0.00   25
  3  \w     23.00  48.00   1.00    1.00    --   35.62-112.00 160.00   25
  4  \w    116.00 142.00   1.00    1.62    --  107.12  35.00 172.00   26
  5  \w     47.00 112.00   1.00    1.62    --  107.12-112.00 160.00   65
  6  \w     64.00 123.00   1.00    1.62    --  107.12 -91.00-114.00   59
  7  \w   -104.00 -17.00   1.00    1.00    --  -35.62 -38.00 150.00   87
  8  \w     20.00  63.00   1.00    1.00    --   35.62  57.00 -30.00   43
  9  \w     65.00 105.00   1.00    1.00    --   35.62-178.00  60.00   40
 10  \w     57.00  92.00   1.00    1.00    --   35.62 178.00-120.00   35
 11  \w     90.00 173.00   1.00    1.62    --  107.12  61.00 150.00   83
 12  \w     44.00  97.00   1.00    1.62    --  107.12-111.00-150.00   53
 13  \w     39.00 104.00   1.00    1.62    --  107.12 -95.00  30.00   65
 14  \w     74.00 112.00   1.00    1.62    --  107.12 -35.00  15.00   38
;
_diffrn_measurement_device 'four-circle diffractometer'
_diffrn_measurement_device_type 'SuperNova, Dual, Cu at home/near, EosS2'
_diffrn_measurement_method '\w scans'
_diffrn_orient_matrix_type 'CrysAlisPro convention (1999,Acta A55,543-557)'
_diffrn_orient_matrix_UB_11 0.0728310000
_diffrn_orient_matrix_UB_12 -0.0591806000
_diffrn_orient_matrix_UB_13 0.0023232000
_diffrn_orient_matrix_UB_21 0.0372500000
_diffrn_orient_matrix_UB_22 0.0942462000
_diffrn_orient_matrix_UB_23 -0.0354265000
_diffrn_orient_matrix_UB_31 0.0163620000
_diffrn_orient_matrix_UB_32 0.0494228000
_diffrn_orient_matrix_UB_33 0.0700475000
_diffrn_radiation_monochromator mirror
_diffrn_radiation_probe x-ray
_diffrn_radiation_type CuK\a
_diffrn_radiation_wavelength 1.54184
_diffrn_reflns_av_R_equivalents 0.0300
_diffrn_reflns_av_unetI/netI 0.0298
_diffrn_reflns_Laue_measured_fraction_full 0.997
_diffrn_reflns_Laue_measured_fraction_max 0.976
_diffrn_reflns_limit_h_max 22
_diffrn_reflns_limit_h_min -18
_diffrn_reflns_limit_k_max 15
_diffrn_reflns_limit_k_min -15
_diffrn_reflns_limit_l_max 24
_diffrn_reflns_limit_l_min -15
_diffrn_reflns_number 13054
_diffrn_reflns_point_group_measured_fraction_full 0.997
_diffrn_reflns_point_group_measured_fraction_max 0.976
_diffrn_reflns_theta_full 67.684
_diffrn_reflns_theta_max 71.603
_diffrn_reflns_theta_min 4.507
_diffrn_source 'micro-focus sealed X-ray tube'
_diffrn_source_type 'SuperNova (Cu) X-ray Source'
_exptl_absorpt_coefficient_mu 2.855
_exptl_absorpt_correction_T_max 1.00000
_exptl_absorpt_correction_T_min 0.50939
_exptl_absorpt_correction_type multi-scan
_exptl_absorpt_process_details
;
CrysAlisPro 1.171.40.53 (Rigaku Oxford Diffraction, 2019)
Empirical absorption correction using spherical harmonics,
 implemented in SCALE3 ABSPACK scaling algorithm.
;
_exptl_crystal_colour 'clear light colourless'
_exptl_crystal_colour_lustre clear
_exptl_crystal_colour_modifier light
_exptl_crystal_colour_primary colourless
_exptl_crystal_density_diffrn 1.398
_exptl_crystal_description block
_exptl_crystal_F_000 2032
_exptl_crystal_size_max 0.01
_exptl_crystal_size_mid 0.01
_exptl_crystal_size_min 0.01
_refine_diff_density_max 0.456
_refine_diff_density_min -0.366
_refine_diff_density_rms 0.059
_refine_ls_extinction_method none
_refine_ls_goodness_of_fit_ref 1.036
_refine_ls_hydrogen_treatment constr
_refine_ls_matrix_type full
_refine_ls_number_parameters 277
_refine_ls_number_reflns 4373
_refine_ls_number_restraints 0
_refine_ls_restrained_S_all 1.036
_refine_ls_R_factor_all 0.0390
_refine_ls_R_factor_gt 0.0340
_refine_ls_shift/su_max 0.001
_refine_ls_shift/su_mean 0.000
_refine_ls_structure_factor_coef Fsqd
_refine_ls_weighting_details 'w=1/[\s^2^(Fo^2^)+(0.0481P)^2^+2.5713P] where P=(Fo^2^+2Fc^2^)/3'
_refine_ls_weighting_scheme calc
_refine_ls_wR_factor_gt 0.0889
_refine_ls_wR_factor_ref 0.0919
_reflns_Friedel_coverage 0.000
_reflns_number_gt 3897
_reflns_number_total 4373
_reflns_threshold_expression 'I > 2\s(I)'
_cod_data_source_file d3dt03109h2.cif
_cod_data_source_block 20220511-mjx
_cod_database_code 7714445
_shelx_shelxl_version_number 2016/6
_chemical_oxdiff_formula 'C1 P1 Ni1 S1 N1 O1'
_shelx_space_group_comment
;
The symmetry employed for this shelxl refinement is uniquely defined
by the following loop, which should always be used as a source of
symmetry information in preference to the above space-group names.
They are only intended as comments.
;
_diffrn_oxdiff_digest_frames
;
01884cf2744b33d51b6f24fac5b69ada2400028da17
;
_reflns_odcompleteness_completeness 99.67
_reflns_odcompleteness_iscentric 1
_reflns_odcompleteness_theta 66.97
_olex2_refinement_description
;
1. Fixed Uiso
 At 1.2 times of:
  All C(H) groups
 At 1.5 times of:
  All C(H,H,H) groups
2.a Aromatic/amide H refined with riding coordinates:
 C5(H5), C3(H3), C17(H17), C13(H13), C8(H8), C11(H11), C4(H4), C9(H9),
 C10(H10), C14(H14), C16(H16), C15(H15)
2.b Idealised Me refined as rotating group:
 C25(H25A,H25B,H25C), C21(H21A,H21B,H21C), C20(H20A,H20B,H20C), C24(H24A,H24B,
 H24C), C23(H23A,H23B,H23C), C19(H19A,H19B,H19C)
;
_olex2_submission_special_instructions 'No special instructions were received'
_oxdiff_exptl_absorpt_empirical_details
;
Empirical correction (ABSPACK) includes:
- Absorption correction using spherical harmonics
- Frame scaling
;
_oxdiff_exptl_absorpt_empirical_full_max 1.584
_oxdiff_exptl_absorpt_empirical_full_min 0.785

loop_
_space_group_symop_operation_xyz
'x, y, z'
'-x+1/2, -y, z+1/2'
'-x, y+1/2, -z+1/2'
'x+1/2, -y+1/2, -z'
'-x, -y, -z'
'x-1/2, y, -z-1/2'
'x, -y-1/2, z-1/2'
'-x-1/2, y-1/2, z'

loop_
_atom_site_label
_atom_site_type_symbol
_atom_site_fract_x
_atom_site_fract_y
_atom_site_fract_z
_atom_site_U_iso_or_equiv
_atom_site_adp_type
_atom_site_occupancy
_atom_site_site_symmetry_order
_atom_site_calc_flag
_atom_site_refinement_flags_posn
_atom_site_refinement_flags_adp
_atom_site_refinement_flags_occupancy
_atom_site_disorder_assembly
_atom_site_disorder_group
Ni1 Ni 0.38874(2) 0.23105(2) 0.73538(2) 0.01793(11) Uani 1 1 d . . . . .
P1 P 0.46681(3) 0.33776(4) 0.69312(2) 0.01788(12) Uani 1 1 d . . . . .
S1 S 0.36255(3) 0.13962(4) 0.64048(3) 0.02446(13) Uani 1 1 d . . . . .
O1 O 0.49843(8) 0.40989(10) 0.75769(7) 0.0224(3) Uani 1 1 d . . . . .
N1 N 0.32401(9) 0.15255(13) 0.79918(9) 0.0211(3) Uani 1 1 d . . . . .
C6 C 0.37947(10) 0.27158(15) 0.87541(10) 0.0209(4) Uani 1 1 d . . . . .
C2 C 0.46533(10) 0.38219(15) 0.81870(10) 0.0199(4) Uani 1 1 d . . . . .
C1 C 0.41396(10) 0.30274(14) 0.81533(10) 0.0186(4) Uani 1 1 d . . . . .
C7 C 0.32708(10) 0.18573(15) 0.86522(10) 0.0218(4) Uani 1 1 d . . . . .
C12 C 0.27670(11) 0.18591(16) 0.61521(10) 0.0228(4) Uani 1 1 d . . . . .
C5 C 0.39634(11) 0.32031(17) 0.93717(10) 0.0261(4) Uani 1 1 d . . . . .
H5 H 0.372689 0.299334 0.977991 0.031 Uiso 1 1 calc R . . . .
C3 C 0.48392(11) 0.43180(16) 0.87902(10) 0.0244(4) Uani 1 1 d . . . . .
H3 H 0.519735 0.485675 0.880140 0.029 Uiso 1 1 calc R . . . .
C17 C 0.24604(12) 0.14677(18) 0.55502(10) 0.0282(4) Uani 1 1 d . . . . .
H17 H 0.270520 0.093129 0.530167 0.034 Uiso 1 1 calc R . . . .
C18 C 0.55235(11) 0.27484(15) 0.66389(11) 0.0232(4) Uani 1 1 d . . . . .
C13 C 0.23753(11) 0.26251(17) 0.65132(11) 0.0266(4) Uani 1 1 d . . . . .
H13 H 0.256145 0.288759 0.693171 0.032 Uiso 1 1 calc R . . . .
C22 C 0.43369(11) 0.44475(15) 0.63593(10) 0.0230(4) Uani 1 1 d . . . . .
C8 C 0.28413(12) 0.14003(17) 0.91525(11) 0.0287(5) Uani 1 1 d . . . . .
H8 H 0.286615 0.164532 0.960963 0.034 Uiso 1 1 calc R . . . .
C11 C 0.27877(11) 0.07288(16) 0.78316(11) 0.0262(4) Uani 1 1 d . . . . .
H11 H 0.276541 0.049395 0.737221 0.031 Uiso 1 1 calc R . . . .
C25 C 0.49178(12) 0.53005(17) 0.62337(12) 0.0313(5) Uani 1 1 d . . . . .
H25A H 0.514274 0.549682 0.666805 0.047 Uiso 1 1 calc GR . . . .
H25B H 0.469140 0.592478 0.602869 0.047 Uiso 1 1 calc GR . . . .
H25C H 0.528854 0.502234 0.592450 0.047 Uiso 1 1 calc GR . . . .
C4 C 0.44810(12) 0.39979(16) 0.93826(10) 0.0276(4) Uani 1 1 d . . . . .
H4 H 0.459454 0.433239 0.980270 0.033 Uiso 1 1 calc R . . . .
C21 C 0.54390(12) 0.23013(17) 0.59165(11) 0.0298(5) Uani 1 1 d . . . . .
H21A H 0.498750 0.189662 0.588717 0.045 Uiso 1 1 calc GR . . . .
H21B H 0.584982 0.183765 0.581306 0.045 Uiso 1 1 calc GR . . . .
H21C H 0.542585 0.288393 0.558762 0.045 Uiso 1 1 calc GR . . . .
C9 C 0.23768(11) 0.05850(18) 0.89801(12) 0.0325(5) Uani 1 1 d . . . . .
H9 H 0.207768 0.026666 0.931633 0.039 Uiso 1 1 calc R . . . .
C20 C 0.61796(11) 0.34906(18) 0.66745(12) 0.0317(5) Uani 1 1 d . . . . .
H20A H 0.612998 0.404563 0.632931 0.048 Uiso 1 1 calc GR . . . .
H20B H 0.662349 0.308697 0.658895 0.048 Uiso 1 1 calc GR . . . .
H20C H 0.620454 0.381312 0.712801 0.048 Uiso 1 1 calc GR . . . .
C24 C 0.36954(11) 0.49289(16) 0.67465(11) 0.0271(4) Uani 1 1 d . . . . .
H24A H 0.330316 0.440910 0.677591 0.041 Uiso 1 1 calc GR . . . .
H24B H 0.352291 0.555772 0.650427 0.041 Uiso 1 1 calc GR . . . .
H24C H 0.385021 0.512756 0.720677 0.041 Uiso 1 1 calc GR . . . .
C10 C 0.23539(11) 0.02402(17) 0.83128(13) 0.0314(5) Uani 1 1 d . . . . .
H10 H 0.204396 -0.032574 0.818554 0.038 Uiso 1 1 calc R . . . .
C14 C 0.17198(12) 0.30062(19) 0.62693(12) 0.0324(5) Uani 1 1 d . . . . .
H14 H 0.146575 0.353207 0.651882 0.039 Uiso 1 1 calc R . . . .
C23 C 0.40545(14) 0.40187(18) 0.56764(11) 0.0330(5) Uani 1 1 d . . . . .
H23A H 0.446424 0.379037 0.539504 0.050 Uiso 1 1 calc GR . . . .
H23B H 0.378627 0.457565 0.543816 0.050 Uiso 1 1 calc GR . . . .
H23C H 0.373286 0.341649 0.576051 0.050 Uiso 1 1 calc GR . . . .
C19 C 0.56439(12) 0.18332(17) 0.71397(12) 0.0298(5) Uani 1 1 d . . . . .
H19A H 0.568838 0.211356 0.760346 0.045 Uiso 1 1 calc GR . . . .
H19B H 0.608867 0.145500 0.701774 0.045 Uiso 1 1 calc GR . . . .
H19C H 0.523157 0.134662 0.711776 0.045 Uiso 1 1 calc GR . . . .
C16 C 0.18061(13) 0.1851(2) 0.53126(12) 0.0354(5) Uani 1 1 d . . . . .
H16 H 0.160941 0.157924 0.490102 0.043 Uiso 1 1 calc R . . . .
C15 C 0.14338(13) 0.2627(2) 0.56664(12) 0.0356(5) Uani 1 1 d . . . . .
H15 H 0.098795 0.289424 0.549688 0.043 Uiso 1 1 calc R . . . .

loop_
_atom_site_aniso_label
_atom_site_aniso_U_11
_atom_site_aniso_U_22
_atom_site_aniso_U_33
_atom_site_aniso_U_23
_atom_site_aniso_U_13
_atom_site_aniso_U_12
Ni1 0.01416(18) 0.02017(18) 0.01945(18) -0.00133(12) -0.00015(12) -0.00208(12)
P1 0.0169(2) 0.0193(2) 0.0175(2) -0.00045(17) 0.00106(18) -0.00131(17)
S1 0.0177(2) 0.0288(2) 0.0269(3) -0.00897(19) -0.00180(19) 0.00069(18)
O1 0.0234(7) 0.0235(7) 0.0202(7) -0.0013(5) 0.0010(6) -0.0064(6)
N1 0.0141(7) 0.0228(8) 0.0264(9) 0.0030(7) -0.0011(7) -0.0003(6)
C6 0.0167(9) 0.0242(10) 0.0219(10) 0.0033(8) 0.0001(8) 0.0035(7)
C2 0.0174(9) 0.0217(9) 0.0207(9) 0.0012(7) 0.0001(7) 0.0020(7)
C1 0.0166(9) 0.0192(9) 0.0202(9) -0.0004(7) -0.0015(7) 0.0027(7)
C7 0.0165(9) 0.0242(9) 0.0246(10) 0.0045(8) -0.0001(8) 0.0018(8)
C12 0.0182(9) 0.0274(10) 0.0228(10) 0.0014(8) -0.0007(8) -0.0053(8)
C5 0.0278(11) 0.0297(10) 0.0208(10) 0.0028(8) 0.0018(8) 0.0026(8)
C3 0.0253(10) 0.0229(9) 0.0249(10) -0.0007(8) -0.0035(8) -0.0010(8)
C17 0.0261(10) 0.0363(11) 0.0224(10) -0.0021(8) 0.0015(9) -0.0035(9)
C18 0.0193(9) 0.0240(10) 0.0262(10) 0.0009(8) 0.0040(8) -0.0006(8)
C13 0.0221(10) 0.0321(11) 0.0257(10) -0.0030(8) -0.0026(8) -0.0025(8)
C22 0.0255(10) 0.0213(9) 0.0222(10) 0.0020(7) 0.0002(8) 0.0016(8)
C8 0.0243(10) 0.0346(11) 0.0273(11) 0.0109(9) 0.0004(9) 0.0005(9)
C11 0.0188(9) 0.0264(10) 0.0336(11) 0.0040(9) -0.0051(9) -0.0021(8)
C25 0.0331(11) 0.0277(10) 0.0330(11) 0.0084(9) 0.0046(10) -0.0022(9)
C4 0.0347(11) 0.0289(10) 0.0193(10) -0.0027(8) -0.0037(9) 0.0004(9)
C21 0.0263(11) 0.0339(11) 0.0291(11) -0.0035(9) 0.0088(9) 0.0020(9)
C9 0.0205(10) 0.0379(12) 0.0392(12) 0.0178(10) 0.0020(9) -0.0029(9)
C20 0.0185(10) 0.0387(12) 0.0380(12) 0.0012(10) 0.0027(9) -0.0038(9)
C24 0.0245(10) 0.0255(10) 0.0314(11) -0.0012(8) -0.0019(9) 0.0038(8)
C10 0.0188(10) 0.0277(10) 0.0478(13) 0.0115(10) -0.0056(9) -0.0066(8)
C14 0.0281(11) 0.0368(12) 0.0322(12) 0.0011(10) 0.0011(9) 0.0036(10)
C23 0.0461(13) 0.0299(11) 0.0230(11) 0.0001(9) -0.0060(10) 0.0061(10)
C19 0.0245(10) 0.0318(11) 0.0330(11) 0.0053(9) 0.0019(9) 0.0074(9)
C16 0.0321(12) 0.0498(14) 0.0245(11) 0.0019(10) -0.0064(10) -0.0066(11)
C15 0.0270(11) 0.0474(14) 0.0323(12) 0.0078(10) -0.0065(10) 0.0025(10)

loop_
_atom_type_symbol
_atom_type_description
_atom_type_scat_dispersion_real
_atom_type_scat_dispersion_imag
_atom_type_scat_source
C C 0.0181 0.0091 'International Tables Vol C Tables 4.2.6.8 and 6.1.1.4'
H H 0.0000 0.0000 'International Tables Vol C Tables 4.2.6.8 and 6.1.1.4'
N N 0.0311 0.0180 'International Tables Vol C Tables 4.2.6.8 and 6.1.1.4'
Ni Ni -3.0029 0.5091 'International Tables Vol C Tables 4.2.6.8 and 6.1.1.4'
O O 0.0492 0.0322 'International Tables Vol C Tables 4.2.6.8 and 6.1.1.4'
P P 0.2955 0.4335 'International Tables Vol C Tables 4.2.6.8 and 6.1.1.4'
S S 0.3331 0.5567 'International Tables Vol C Tables 4.2.6.8 and 6.1.1.4'

loop_
_geom_angle_atom_site_label_1
_geom_angle_atom_site_label_2
_geom_angle_atom_site_label_3
_geom_angle
_geom_angle_site_symmetry_1
_geom_angle_site_symmetry_3
_geom_angle_publ_flag
P1 Ni1 S1 98.55(2) . . ?
N1 Ni1 P1 163.67(5) . . ?
N1 Ni1 S1 97.74(5) . . ?
C1 Ni1 P1 81.46(6) . . ?
C1 Ni1 S1 177.36(6) . . ?
C1 Ni1 N1 82.21(8) . . ?
O1 P1 Ni1 106.65(5) . . ?
O1 P1 C18 99.87(8) . . ?
O1 P1 C22 100.08(8) . . ?
C18 P1 Ni1 114.90(7) . . ?
C18 P1 C22 113.86(9) . . ?
C22 P1 Ni1 118.08(7) . . ?
C12 S1 Ni1 104.83(7) . . ?
C2 O1 P1 111.27(12) . . ?
C7 N1 Ni1 114.71(13) . . ?
C11 N1 Ni1 126.72(15) . . ?
C11 N1 C7 118.56(18) . . ?
C1 C6 C7 113.23(18) . . ?
C5 C6 C1 120.44(18) . . ?
C5 C6 C7 126.33(18) . . ?
C1 C2 O1 116.35(17) . . ?
C3 C2 O1 120.92(17) . . ?
C3 C2 C1 122.73(18) . . ?
C6 C1 Ni1 117.21(14) . . ?
C2 C1 Ni1 124.25(15) . . ?
C2 C1 C6 118.51(18) . . ?
N1 C7 C6 112.62(17) . . ?
N1 C7 C8 121.34(19) . . ?
C8 C7 C6 126.04(19) . . ?
C17 C12 S1 118.92(16) . . ?
C17 C12 C13 117.55(19) . . ?
C13 C12 S1 123.51(15) . . ?
C6 C5 H5 120.4 . . ?
C4 C5 C6 119.18(19) . . ?
C4 C5 H5 120.4 . . ?
C2 C3 H3 121.2 . . ?
C2 C3 C4 117.58(19) . . ?
C4 C3 H3 121.2 . . ?
C12 C17 H17 119.6 . . ?
C16 C17 C12 120.9(2) . . ?
C16 C17 H17 119.6 . . ?
C21 C18 P1 110.89(14) . . ?
C21 C18 C20 110.37(17) . . ?
C21 C18 C19 109.15(17) . . ?
C20 C18 P1 113.23(14) . . ?
C20 C18 C19 108.56(18) . . ?
C19 C18 P1 104.39(13) . . ?
C12 C13 H13 119.5 . . ?
C14 C13 C12 121.1(2) . . ?
C14 C13 H13 119.5 . . ?
C25 C22 P1 112.15(14) . . ?
C24 C22 P1 104.12(13) . . ?
C24 C22 C25 109.78(17) . . ?
C24 C22 C23 108.08(17) . . ?
C23 C22 P1 112.35(14) . . ?
C23 C22 C25 110.12(18) . . ?
C7 C8 H8 120.3 . . ?
C9 C8 C7 119.5(2) . . ?
C9 C8 H8 120.3 . . ?
N1 C11 H11 118.8 . . ?
N1 C11 C10 122.3(2) . . ?
C10 C11 H11 118.8 . . ?
C22 C25 H25A 109.5 . . ?
C22 C25 H25B 109.5 . . ?
C22 C25 H25C 109.5 . . ?
H25A C25 H25B 109.5 . . ?
H25A C25 H25C 109.5 . . ?
H25B C25 H25C 109.5 . . ?
C5 C4 C3 121.55(19) . . ?
C5 C4 H4 119.2 . . ?
C3 C4 H4 119.2 . . ?
C18 C21 H21A 109.5 . . ?
C18 C21 H21B 109.5 . . ?
C18 C21 H21C 109.5 . . ?
H21A C21 H21B 109.5 . . ?
H21A C21 H21C 109.5 . . ?
H21B C21 H21C 109.5 . . ?
C8 C9 H9 120.4 . . ?
C10 C9 C8 119.1(2) . . ?
C10 C9 H9 120.4 . . ?
C18 C20 H20A 109.5 . . ?
C18 C20 H20B 109.5 . . ?
C18 C20 H20C 109.5 . . ?
H20A C20 H20B 109.5 . . ?
H20A C20 H20C 109.5 . . ?
H20B C20 H20C 109.5 . . ?
C22 C24 H24A 109.5 . . ?
C22 C24 H24B 109.5 . . ?
C22 C24 H24C 109.5 . . ?
H24A C24 H24B 109.5 . . ?
H24A C24 H24C 109.5 . . ?
H24B C24 H24C 109.5 . . ?
C11 C10 H10 120.4 . . ?
C9 C10 C11 119.2(2) . . ?
C9 C10 H10 120.4 . . ?
C13 C14 H14 119.7 . . ?
C15 C14 C13 120.5(2) . . ?
C15 C14 H14 119.7 . . ?
C22 C23 H23A 109.5 . . ?
C22 C23 H23B 109.5 . . ?
C22 C23 H23C 109.5 . . ?
H23A C23 H23B 109.5 . . ?
H23A C23 H23C 109.5 . . ?
H23B C23 H23C 109.5 . . ?
C18 C19 H19A 109.5 . . ?
C18 C19 H19B 109.5 . . ?
C18 C19 H19C 109.5 . . ?
H19A C19 H19B 109.5 . . ?
H19A C19 H19C 109.5 . . ?
H19B C19 H19C 109.5 . . ?
C17 C16 H16 119.6 . . ?
C17 C16 C15 120.9(2) . . ?
C15 C16 H16 119.6 . . ?
C14 C15 C16 119.1(2) . . ?
C14 C15 H15 120.5 . . ?
C16 C15 H15 120.5 . . ?

loop_
_geom_bond_atom_site_label_1
_geom_bond_atom_site_label_2
_geom_bond_distance
_geom_bond_site_symmetry_2
_geom_bond_publ_flag
Ni1 P1 2.1420(6) . ?
Ni1 S1 2.2448(6) . ?
Ni1 N1 1.9953(17) . ?
Ni1 C1 1.8708(19) . ?
P1 O1 1.6669(14) . ?
P1 C18 1.859(2) . ?
P1 C22 1.862(2) . ?
S1 C12 1.761(2) . ?
O1 C2 1.389(2) . ?
N1 C7 1.363(3) . ?
N1 C11 1.346(3) . ?
C6 C1 1.396(3) . ?
C6 C7 1.468(3) . ?
C6 C5 1.395(3) . ?
C2 C1 1.384(3) . ?
C2 C3 1.383(3) . ?
C7 C8 1.388(3) . ?
C12 C17 1.400(3) . ?
C12 C13 1.402(3) . ?
C5 H5 0.9500 . ?
C5 C4 1.387(3) . ?
C3 H3 0.9500 . ?
C3 C4 1.397(3) . ?
C17 H17 0.9500 . ?
C17 C16 1.383(3) . ?
C18 C21 1.534(3) . ?
C18 C20 1.534(3) . ?
C18 C19 1.535(3) . ?
C13 H13 0.9500 . ?
C13 C14 1.388(3) . ?
C22 C25 1.541(3) . ?
C22 C24 1.533(3) . ?
C22 C23 1.537(3) . ?
C8 H8 0.9500 . ?
C8 C9 1.384(3) . ?
C11 H11 0.9500 . ?
C11 C10 1.384(3) . ?
C25 H25A 0.9800 . ?
C25 H25B 0.9800 . ?
C25 H25C 0.9800 . ?
C4 H4 0.9500 . ?
C21 H21A 0.9800 . ?
C21 H21B 0.9800 . ?
C21 H21C 0.9800 . ?
C9 H9 0.9500 . ?
C9 C10 1.381(3) . ?
C20 H20A 0.9800 . ?
C20 H20B 0.9800 . ?
C20 H20C 0.9800 . ?
C24 H24A 0.9800 . ?
C24 H24B 0.9800 . ?
C24 H24C 0.9800 . ?
C10 H10 0.9500 . ?
C14 H14 0.9500 . ?
C14 C15 1.381(3) . ?
C23 H23A 0.9800 . ?
C23 H23B 0.9800 . ?
C23 H23C 0.9800 . ?
C19 H19A 0.9800 . ?
C19 H19B 0.9800 . ?
C19 H19C 0.9800 . ?
C16 H16 0.9500 . ?
C16 C15 1.385(3) . ?
C15 H15 0.9500 . ?

loop_
_geom_torsion_atom_site_label_1
_geom_torsion_atom_site_label_2
_geom_torsion_atom_site_label_3
_geom_torsion_atom_site_label_4
_geom_torsion
_geom_torsion_site_symmetry_1
_geom_torsion_site_symmetry_2
_geom_torsion_site_symmetry_3
_geom_torsion_site_symmetry_4
_geom_torsion_publ_flag
Ni1 P1 O1 C2 -0.87(13) . . . . ?
Ni1 P1 C18 C21 83.67(14) . . . . ?
Ni1 P1 C18 C20 -151.62(13) . . . . ?
Ni1 P1 C18 C19 -33.74(15) . . . . ?
Ni1 P1 C22 C25 166.32(12) . . . . ?
Ni1 P1 C22 C24 47.69(15) . . . . ?
Ni1 P1 C22 C23 -69.01(16) . . . . ?
Ni1 S1 C12 C17 177.37(15) . . . . ?
Ni1 S1 C12 C13 -0.97(19) . . . . ?
Ni1 N1 C7 C6 -1.4(2) . . . . ?
Ni1 N1 C7 C8 178.76(15) . . . . ?
Ni1 N1 C11 C10 -179.37(15) . . . . ?
P1 Ni1 C1 C6 -179.81(15) . . . . ?
P1 Ni1 C1 C2 -1.34(15) . . . . ?
P1 O1 C2 C1 0.0(2) . . . . ?
P1 O1 C2 C3 179.54(15) . . . . ?
S1 C12 C17 C16 -176.40(17) . . . . ?
S1 C12 C13 C14 176.17(17) . . . . ?
O1 P1 C18 C21 -162.65(14) . . . . ?
O1 P1 C18 C20 -37.95(17) . . . . ?
O1 P1 C18 C19 79.93(14) . . . . ?
O1 P1 C22 C25 51.19(15) . . . . ?
O1 P1 C22 C24 -67.44(14) . . . . ?
O1 P1 C22 C23 175.86(15) . . . . ?
O1 C2 C1 Ni1 1.1(2) . . . . ?
O1 C2 C1 C6 179.59(16) . . . . ?
O1 C2 C3 C4 179.84(18) . . . . ?
N1 Ni1 C1 C6 -0.17(14) . . . . ?
N1 Ni1 C1 C2 178.30(17) . . . . ?
N1 C7 C8 C9 0.6(3) . . . . ?
N1 C11 C10 C9 0.7(3) . . . . ?
C6 C7 C8 C9 -179.21(19) . . . . ?
C6 C5 C4 C3 -0.3(3) . . . . ?
C2 C3 C4 C5 0.8(3) . . . . ?
C1 C6 C7 N1 1.3(2) . . . . ?
C1 C6 C7 C8 -178.91(19) . . . . ?
C1 C6 C5 C4 -0.3(3) . . . . ?
C1 C2 C3 C4 -0.7(3) . . . . ?
C7 N1 C11 C10 0.1(3) . . . . ?
C7 C6 C1 Ni1 -0.6(2) . . . . ?
C7 C6 C1 C2 -179.11(17) . . . . ?
C7 C6 C5 C4 179.16(19) . . . . ?
C7 C8 C9 C10 0.3(3) . . . . ?
C12 C17 C16 C15 -0.5(3) . . . . ?
C12 C13 C14 C15 0.8(3) . . . . ?
C5 C6 C1 Ni1 179.00(15) . . . . ?
C5 C6 C1 C2 0.4(3) . . . . ?
C5 C6 C7 N1 -178.23(19) . . . . ?
C5 C6 C7 C8 1.6(3) . . . . ?
C3 C2 C1 Ni1 -178.38(15) . . . . ?
C3 C2 C1 C6 0.1(3) . . . . ?
C17 C12 C13 C14 -2.2(3) . . . . ?
C17 C16 C15 C14 -0.9(4) . . . . ?
C18 P1 O1 C2 -120.74(13) . . . . ?
C18 P1 C22 C25 -54.42(17) . . . . ?
C18 P1 C22 C24 -173.05(13) . . . . ?
C18 P1 C22 C23 70.25(17) . . . . ?
C13 C12 C17 C16 2.0(3) . . . . ?
C13 C14 C15 C16 0.8(4) . . . . ?
C22 P1 O1 C2 122.65(13) . . . . ?
C22 P1 C18 C21 -56.92(16) . . . . ?
C22 P1 C18 C20 67.78(18) . . . . ?
C22 P1 C18 C19 -174.33(13) . . . . ?
C8 C9 C10 C11 -1.0(3) . . . . ?
C11 N1 C7 C6 179.01(17) . . . . ?
C11 N1 C7 C8 -0.8(3) . . . . ?
